data_7102785
loop_
_publ_author_name
'Cotton, F. Albert'
'Jin, Jia-Yi'
'Li, Zhong'
'Murillo, Carlos A.'
'Reibenspies, Joseph H.'

_publ_section_title
;
 Exceptionally strong electronic coupling between [Mo2] units linked by
 substituted dianionic quinones
;
_journal_coden_ASTM CHCOFS
_journal_issue 2
_journal_name_full
;
 Chemical Communications (Cambridge, United Kingdom)
;
_journal_page_first 211
_journal_page_last 213
_journal_paper_doi 10.1039/b710804d
_journal_year 2008
_chemical_formula_moiety C102H106Cl8Mo4N14O14
_chemical_formula_sum 'C102 H106 Cl8 Mo4 N14 O14'
_chemical_formula_weight 2419.37
_chemical_name_common (MO2(DAniF)3)2(trans-C8H8N2O2).4CH2Cl2
_space_group_IT_number 2
_symmetry_cell_setting triclinic
_symmetry_space_group_name_Hall '-P 1'
_symmetry_space_group_name_H-M 'P -1'
_atom_sites_solution_hydrogens geom
_atom_sites_solution_primary direct
_atom_sites_solution_secondary difmap
_audit_creation_method SHELXL-97
_cell_angle_alpha 70.111(7)
_cell_angle_beta 73.723(6)
_cell_angle_gamma 70.823(6)
_cell_formula_units_Z 1
_cell_length_a 11.345(4)
_cell_length_b 16.008(6)
_cell_length_c 16.851(6)
_cell_measurement_reflns_used 4522
_cell_measurement_temperature 213(2)
_cell_measurement_theta_max 27.36
_cell_measurement_theta_min 2.53
_cell_volume 2668.7(17)
_computing_cell_refinement 'Bruker SMART'
_computing_data_collection 'Bruker SMART'
_computing_data_reduction 'Bruker SAINT'
_computing_molecular_graphics 'Bruker SHELXTL'
_computing_publication_material 'Bruker SHELXTL'
_computing_structure_refinement 'SHELXL-97 (Sheldrick, 1997)'
_computing_structure_solution 'SHELXS-97 (Sheldrick, 1990)'
_diffrn_ambient_temperature 213(2)
_diffrn_measured_fraction_theta_full 0.939
_diffrn_measured_fraction_theta_max 0.939
_diffrn_measurement_device_type 'BRUKER-SMART 1000'
_diffrn_measurement_method w-scans
_diffrn_radiation_monochromator graphite
_diffrn_radiation_source 'normal-focus sealed tube'
_diffrn_radiation_type MoK\a
_diffrn_radiation_wavelength 0.71073
_diffrn_reflns_av_R_equivalents 0.0326
_diffrn_reflns_av_sigmaI/netI 0.0659
_diffrn_reflns_limit_h_max 13
_diffrn_reflns_limit_h_min -13
_diffrn_reflns_limit_k_max 19
_diffrn_reflns_limit_k_min -16
_diffrn_reflns_limit_l_max 20
_diffrn_reflns_limit_l_min -15
_diffrn_reflns_number 13517
_diffrn_reflns_theta_full 25.00
_diffrn_reflns_theta_max 25.00
_diffrn_reflns_theta_min 1.63
_diffrn_standards_number 0
_exptl_absorpt_coefficient_mu 0.727
_exptl_absorpt_correction_T_max 0.8743
_exptl_absorpt_correction_T_min 0.7748
_exptl_absorpt_correction_type multi-scan
_exptl_absorpt_process_details sadabs
_exptl_crystal_colour green
_exptl_crystal_density_diffrn 1.505
_exptl_crystal_density_method 'not measured'
_exptl_crystal_description needle
_exptl_crystal_F_000 1232
_exptl_crystal_size_max 0.37
_exptl_crystal_size_mid 0.20
_exptl_crystal_size_min 0.19
_refine_diff_density_max 1.218
_refine_diff_density_min -1.137
_refine_diff_density_rms 0.106
_refine_ls_extinction_method none
_refine_ls_goodness_of_fit_ref 1.031
_refine_ls_hydrogen_treatment constr
_refine_ls_matrix_type full
_refine_ls_number_parameters 684
_refine_ls_number_reflns 8832
_refine_ls_number_restraints 796
_refine_ls_restrained_S_all 1.055
_refine_ls_R_factor_all 0.0907
_refine_ls_R_factor_gt 0.0615
_refine_ls_shift/su_max 0.130
_refine_ls_shift/su_mean 0.003
_refine_ls_structure_factor_coef Fsqd
_refine_ls_weighting_details 'calc w=1/[\s^2^(Fo^2^)+(0.0953P)^2^+4.3341P] where P=(Fo^2^+2Fc^2^)/3'
_refine_ls_weighting_scheme calc
_refine_ls_wR_factor_gt 0.1586
_refine_ls_wR_factor_ref 0.1809
_reflns_number_gt 6165
_reflns_number_total 8832
_reflns_threshold_expression >2sigma(I)
_cod_data_source_file b710804d.txt
_cod_data_source_block xl
_cod_depositor_comments
;
The following automatic conversions were performed:
'_symmetry_cell_setting' value 'Triclinic' changed to 'triclinic'
according to '/home/saulius/struct/CIF-dictionaries/cif_core.dic'
dictionary named 'cif_core.dic' version 2.4.1 from 2010-06-29.

Automatic conversion script
Id: cif_fix_enum 1527 2010-12-29 10:47:43Z saulius 
;
_cod_original_sg_symbol_H-M P-1
_cod_database_code 7102785

loop_
_symmetry_equiv_pos_as_xyz
'x, y, z'
'-x, -y, -z'

loop_
_atom_site_label
_atom_site_type_symbol
_atom_site_fract_x
_atom_site_fract_y
_atom_site_fract_z
_atom_site_U_iso_or_equiv
_atom_site_adp_type
_atom_site_occupancy
_atom_site_symmetry_multiplicity
_atom_site_calc_flag
_atom_site_refinement_flags
_atom_site_disorder_assembly
_atom_site_disorder_group
Mo1 Mo 0.32107(3) 0.87159(2) 0.27403(2) 0.03356(10) Uani 1 1 d U . .
Mo2 Mo 0.19144(3) 0.99884(2) 0.23828(2) 0.03906(11) Uani 1 1 d U A .
N1 N 0.4551(3) 0.8743(2) 0.1583(2) 0.0338(8) Uani 1 1 d U A .
N2 N 0.4310(3) 0.9300(2) 0.3159(2) 0.0425(7) Uani 1 1 d U . .
N3 N 0.2866(3) 1.0685(2) 0.2779(2) 0.0475(8) Uani 1 1 d U . .
N4 N 0.2242(3) 0.8064(2) 0.2269(2) 0.0436(7) Uani 1 1 d U . .
N5 N 0.0826(3) 0.9466(3) 0.1893(2) 0.0472(7) Uani 1 1 d U . .
N6 N 0.2136(3) 0.8364(2) 0.4032(2) 0.0378(8) Uani 1 1 d U . .
N7 N 0.0707(3) 0.9745(2) 0.3620(2) 0.0370(8) Uani 1 1 d U . .
O1 O 0.2798(3) 1.04645(19) 0.11267(19) 0.0486(8) Uani 1 1 d U . .
O3 O 0.0885(4) 1.4398(2) 0.2648(3) 0.0884(11) Uani 1 1 d DU . .
O4 O 0.4293(4) 0.4484(3) 0.1969(3) 0.0834(11) Uani 1 1 d U . .
O6 O 0.3588(3) 0.4897(2) 0.6321(2) 0.0742(11) Uani 1 1 d DU . .
O7 O -0.4336(3) 1.1723(2) 0.3642(2) 0.0591(10) Uani 1 1 d U A .
C1 C 0.4789(3) 0.9345(3) 0.0826(2) 0.0306(8) Uani 1 1 d U . .
C2 C 0.3862(4) 1.0226(3) 0.0599(3) 0.0354(9) Uani 1 1 d U A .
C3 C 0.4111(3) 1.0832(3) -0.0205(2) 0.0339(10) Uani 1 1 d U . .
H3A H 0.3504 1.1397 -0.0343 0.041 Uiso 1 1 calc R A .
C17 C 0.5477(4) 0.7815(3) 0.1698(3) 0.0586(15) Uani 1 1 d U . .
H17A H 0.5557 0.7574 0.1224 0.088 Uiso 1 1 calc R A .
H17B H 0.5175 0.7402 0.2235 0.088 Uiso 1 1 calc R . .
H17C H 0.6299 0.7869 0.1710 0.088 Uiso 1 1 calc R . .
C20 C 0.3903(4) 1.0192(3) 0.3104(3) 0.0476(9) Uani 1 1 d U . .
H20A H 0.4343 1.0471 0.3293 0.057 Uiso 1 1 calc R . .
C21 C 0.5465(4) 0.8805(3) 0.3460(3) 0.0475(9) Uani 1 1 d DU . .
C22 C 0.5480(4) 0.8477(4) 0.4322(3) 0.0591(12) Uani 1 1 d DU . .
H22A H 0.4727 0.8626 0.4717 0.071 Uiso 1 1 calc R . .
C23 C 0.6579(4) 0.7932(4) 0.4626(3) 0.0664(13) Uani 1 1 d DU . .
H23A H 0.6562 0.7697 0.5220 0.080 Uiso 1 1 calc R . .
C24 C 0.7695(4) 0.7735(4) 0.4056(3) 0.0630(11) Uani 1 1 d DU . .
C25 C 0.7713(5) 0.8080(4) 0.3207(3) 0.0791(14) Uani 1 1 d DU . .
H25A H 0.8474 0.7956 0.2812 0.095 Uiso 1 1 calc R . .
C26 C 0.6586(5) 0.8627(4) 0.2915(3) 0.0744(14) Uani 1 1 d DU . .
H26A H 0.6611 0.8879 0.2320 0.089 Uiso 1 1 calc R . .
O2 O 0.8749(3) 0.7203(3) 0.4406(2) 0.0723(10) Uani 1 1 d DU . .
C27 C 0.9913(5) 0.7019(5) 0.3842(4) 0.0909(19) Uani 1 1 d DU . .
H27A H 1.0567 0.6620 0.4169 0.136 Uiso 1 1 calc R . .
H27B H 1.0139 0.7591 0.3513 0.136 Uiso 1 1 calc R . .
H27C H 0.9839 0.6717 0.3453 0.136 Uiso 1 1 calc R . .
C31 C 0.2405(4) 1.1619(3) 0.2778(3) 0.0529(9) Uani 1 1 d U . .
C32 C 0.2266(4) 1.1926(3) 0.3472(4) 0.0588(10) Uani 1 1 d U . .
H32A H 0.2518 1.1503 0.3978 0.071 Uiso 1 1 calc R . .
C33 C 0.1764(5) 1.2841(3) 0.3445(4) 0.0642(11) Uani 1 1 d DU . .
H33A H 0.1683 1.3036 0.3929 0.077 Uiso 1 1 calc R . .
C34 C 0.1383(5) 1.3471(3) 0.2715(4) 0.0703(11) Uani 1 1 d DU . .
C35 C 0.1492(5) 1.3175(3) 0.2005(4) 0.0702(12) Uani 1 1 d DU . .
H35A H 0.1219 1.3601 0.1507 0.084 Uiso 1 1 calc R . .
C36 C 0.2001(5) 1.2254(3) 0.2029(4) 0.0598(11) Uani 1 1 d U . .
H36A H 0.2076 1.2055 0.1549 0.072 Uiso 1 1 calc R . .
C37 C 0.0979(7) 1.4726(4) 0.3269(5) 0.1075(19) Uani 1 1 d DU . .
H37A H 0.0763 1.5392 0.3081 0.161 Uiso 1 1 calc R . .
H37B H 0.1842 1.4493 0.3373 0.161 Uiso 1 1 calc R . .
H37C H 0.0397 1.4525 0.3794 0.161 Uiso 1 1 calc R . .
C40 C 0.1260(4) 0.8586(3) 0.1922(3) 0.0465(9) Uani 1 1 d U A .
H40A H 0.0852 0.8328 0.1686 0.056 Uiso 1 1 calc R . .
C41 C 0.2759(4) 0.7155(3) 0.2166(3) 0.0461(8) Uani 1 1 d U . .
C42 C 0.3238(4) 0.6439(3) 0.2830(3) 0.0493(10) Uani 1 1 d U . .
H42A H 0.3202 0.6553 0.3349 0.059 Uiso 1 1 calc R . .
C43 C 0.3763(5) 0.5564(3) 0.2738(3) 0.0577(10) Uani 1 1 d U . .
H43A H 0.4111 0.5087 0.3185 0.069 Uiso 1 1 calc R . .
C44 C 0.3778(5) 0.5390(4) 0.1983(4) 0.0663(10) Uani 1 1 d U . .
C45 C 0.3328(5) 0.6095(4) 0.1308(3) 0.0637(11) Uani 1 1 d U . .
H45A H 0.3357 0.5978 0.0791 0.076 Uiso 1 1 calc R . .
C46 C 0.2836(5) 0.6969(3) 0.1402(3) 0.0561(10) Uani 1 1 d U . .
H46A H 0.2544 0.7454 0.0939 0.067 Uiso 1 1 calc R . .
C47 C 0.4199(8) 0.4259(4) 0.1244(4) 0.1012(19) Uani 1 1 d U . .
H47A H 0.4582 0.3608 0.1304 0.152 Uiso 1 1 calc R . .
H47B H 0.4641 0.4612 0.0724 0.152 Uiso 1 1 calc R . .
H47C H 0.3312 0.4404 0.1211 0.152 Uiso 1 1 calc R . .
C60 C 0.1044(4) 0.8969(3) 0.4218(3) 0.0375(9) Uani 1 1 d U A .
H60A H 0.0521 0.8847 0.4764 0.045 Uiso 1 1 calc R . .
C61 C 0.2446(4) 0.7505(3) 0.4663(3) 0.0374(9) Uani 1 1 d U . .
C62 C 0.3705(4) 0.7008(3) 0.4621(3) 0.0440(10) Uani 1 1 d U . .
H62A H 0.4333 0.7262 0.4204 0.053 Uiso 1 1 calc R . .
C63 C 0.4060(4) 0.6154(3) 0.5174(3) 0.0495(11) Uani 1 1 d DU . .
H63A H 0.4923 0.5832 0.5127 0.059 Uiso 1 1 calc R . .
C64 C 0.3166(4) 0.5760(3) 0.5800(3) 0.0536(11) Uani 1 1 d DU . .
C65 C 0.1909(4) 0.6252(3) 0.5856(3) 0.0519(11) Uani 1 1 d DU . .
H65A H 0.1285 0.6002 0.6281 0.062 Uiso 1 1 calc R . .
C66 C 0.1557(4) 0.7114(3) 0.5291(3) 0.0457(11) Uani 1 1 d U . .
H66A H 0.0694 0.7437 0.5338 0.055 Uiso 1 1 calc R . .
C67 C 0.2731(7) 0.4350(4) 0.6699(5) 0.109(2) Uani 1 1 d DU . .
H67A H 0.3195 0.3713 0.6889 0.164 Uiso 1 1 calc R . .
H67B H 0.2244 0.4414 0.6283 0.164 Uiso 1 1 calc R . .
H67C H 0.2160 0.4545 0.7189 0.164 Uiso 1 1 calc R . .
C71 C -0.0580(4) 1.0273(3) 0.3745(3) 0.0359(8) Uani 1 1 d U A .
C72 C -0.1573(4) 0.9841(3) 0.4054(3) 0.0460(10) Uani 1 1 d U . .
H72A H -0.1394 0.9199 0.4283 0.055 Uiso 1 1 calc R A .
C73 C -0.2815(4) 1.0352(3) 0.4026(3) 0.0517(11) Uani 1 1 d U A .
H73A H -0.3476 1.0055 0.4232 0.062 Uiso 1 1 calc R . .
C74 C -0.3091(4) 1.1293(3) 0.3697(3) 0.0470(10) Uani 1 1 d U . .
C75 C -0.2120(4) 1.1733(3) 0.3435(3) 0.0438(10) Uani 1 1 d U A .
H75A H -0.2306 1.2378 0.3236 0.053 Uiso 1 1 calc R . .
C76 C -0.0874(4) 1.1217(3) 0.3467(3) 0.0395(9) Uani 1 1 d U . .
H76A H -0.0221 1.1517 0.3297 0.047 Uiso 1 1 calc R A .
C77 C -0.4618(5) 1.2682(4) 0.3186(4) 0.0696(17) Uani 1 1 d U . .
H77A H -0.5500 1.2894 0.3121 0.104 Uiso 1 1 calc R A .
H77B H -0.4072 1.2771 0.2623 0.104 Uiso 1 1 calc R . .
H77C H -0.4473 1.3030 0.3506 0.104 Uiso 1 1 calc R . .
C51 C -0.0295(7) 0.9846(5) 0.1476(5) 0.0477(7) Uani 0.515(3) 1 d PDU A -1
C52 C -0.1223(7) 1.0500(5) 0.1806(5) 0.0461(8) Uani 0.515(3) 1 d PDU A -1
H52A H -0.1119 1.0627 0.2283 0.055 Uiso 0.515(3) 1 calc PR A -1
C53 C -0.2335(7) 1.0994(6) 0.1460(5) 0.0455(8) Uani 0.515(3) 1 d PDU A -1
H53A H -0.2952 1.1450 0.1693 0.055 Uiso 0.515(3) 1 calc PR A -1
C54 C -0.2487(7) 1.0785(5) 0.0768(5) 0.0455(7) Uani 0.515(3) 1 d PDU A -1
C55 C -0.16109(12) 1.0131(4) 0.04577(15) 0.0468(8) Uani 0.515(3) 1 d PDU A -1
H55A H -0.1672 1.0008 -0.0034 0.056 Uiso 0.515(3) 1 calc PR A -1
C56 C -0.06093(12) 0.96361(17) 0.08755(5) 0.0493(8) Uani 0.515(3) 1 d PDU A -1
H56A H -0.0097 0.9098 0.0723 0.059 Uiso 0.515(3) 1 calc PR A -1
O5 O -0.3531(5) 1.1201(4) 0.0382(4) 0.0506(9) Uani 0.515(3) 1 d PDU A -1
C57 C -0.4515(8) 1.1872(6) 0.0691(6) 0.0558(13) Uani 0.515(3) 1 d PDU A -1
H57A H -0.5099 1.2173 0.0293 0.084 Uiso 0.515(3) 1 calc PR A -1
H57B H -0.4168 1.2322 0.0749 0.084 Uiso 0.515(3) 1 calc PR A -1
H57C H -0.4965 1.1587 0.1248 0.084 Uiso 0.515(3) 1 calc PR A -1
C51A C -0.0273(9) 1.0141(7) 0.1621(6) 0.0477(7) Uani 0.485(3) 1 d PU A -2
C52A C -0.0327(8) 1.1061(6) 0.1271(6) 0.0461(8) Uani 0.485(3) 1 d PU A -2
H52B H 0.0379 1.1276 0.1215 0.055 Uiso 0.485(3) 1 calc PR A -2
C53A C -0.1422(8) 1.1673(6) 0.1002(6) 0.0455(8) Uani 0.485(3) 1 d PU A -2
H53B H -0.1430 1.2296 0.0754 0.055 Uiso 0.485(3) 1 calc PR A -2
C54A C -0.2461(8) 1.1419(6) 0.1078(6) 0.0455(7) Uani 0.485(3) 1 d PU A -2
C55A C -0.2435(9) 1.0498(7) 0.1449(6) 0.0468(8) Uani 0.485(3) 1 d PU A -2
H55B H -0.3149 1.0290 0.1513 0.056 Uiso 0.485(3) 1 calc PR A -2
C56A C -0.1325(8) 0.9875(7) 0.1730(6) 0.0493(8) Uani 0.485(3) 1 d PU A -2
H56B H -0.1324 0.9255 0.2002 0.059 Uiso 0.485(3) 1 calc PR A -2
O5A O -0.3520(5) 1.2069(4) 0.0820(4) 0.0506(9) Uani 0.485(3) 1 d PDU A -2
C57A C -0.4586(9) 1.1739(7) 0.0921(8) 0.0558(13) Uani 0.485(3) 1 d PDU A -2
H57D H -0.5183 1.2204 0.0579 0.084 Uiso 0.485(3) 1 calc PR A -2
H57E H -0.4997 1.1602 0.1521 0.084 Uiso 0.485(3) 1 calc PR A -2
H57F H -0.4307 1.1185 0.0731 0.084 Uiso 0.485(3) 1 calc PR A -2
Cl1 Cl 0.1958(8) 0.5839(4) -0.1730(4) 0.261(3) Uani 0.637(5) 1 d PDU . .
Cl2 Cl 0.3031(7) 0.4192(5) -0.0579(5) 0.274(4) Uani 0.637(5) 1 d PDU . .
C1S C 0.2501(14) 0.5356(9) -0.0724(10) 0.261(6) Uani 0.637(5) 1 d PDU . .
H1SA H 0.3190 0.5607 -0.0741 0.314 Uiso 0.637(5) 1 calc PR . .
H1SB H 0.1804 0.5500 -0.0253 0.314 Uiso 0.637(5) 1 calc PR . .
Cl3 Cl -0.0518(7) 1.2795(6) 0.0483(5) 0.2320(15) Uani 0.424(4) 1 d PDU B 1
Cl4 Cl 0.0798(10) 1.2722(9) -0.1236(6) 0.266(2) Uani 0.424(4) 1 d PDU B 1
C2S C 0.037(2) 1.2050(11) -0.0177(9) 0.219(3) Uani 0.424(4) 1 d PDU B 1
H2SA H 0.1135 1.1650 0.0046 0.262 Uiso 0.424(4) 1 calc PR B 1
H2SB H -0.0143 1.1662 -0.0176 0.262 Uiso 0.424(4) 1 calc PR B 1
Cl3A Cl 0.0735(7) 1.2872(6) -0.1441(5) 0.2320(15) Uani 0.576(4) 1 d PDU B 2
Cl4A Cl 0.0718(7) 1.3423(6) -0.0040(4) 0.266(2) Uani 0.576(4) 1 d PDU B 2
C2SA C -0.0093(14) 1.3713(11) -0.0881(9) 0.219(3) Uani 0.576(4) 1 d PDU B 2
H2SC H -0.0069 1.4330 -0.1257 0.262 Uiso 0.576(4) 1 calc PR B 2
H2SD H -0.0981 1.3691 -0.0658 0.262 Uiso 0.576(4) 1 calc PR B 2

loop_
_atom_site_aniso_label
_atom_site_aniso_U_11
_atom_site_aniso_U_22
_atom_site_aniso_U_33
_atom_site_aniso_U_23
_atom_site_aniso_U_13
_atom_site_aniso_U_12
Mo1 0.02871(15) 0.02837(18) 0.03242(18) -0.00145(14) -0.00310(13) -0.00243(13)
Mo2 0.03328(17) 0.0305(2) 0.03356(19) -0.00061(15) 0.00207(15) 0.00168(15)
N1 0.0314(13) 0.0315(14) 0.0307(13) -0.0055(11) -0.0044(11) -0.0023(11)
N2 0.0382(11) 0.0420(13) 0.0455(14) -0.0143(12) -0.0008(11) -0.0113(10)
N3 0.0432(13) 0.0313(12) 0.0550(15) -0.0092(11) 0.0066(12) -0.0090(11)
N4 0.0417(12) 0.0414(12) 0.0426(14) 0.0015(11) -0.0144(12) -0.0126(11)
N5 0.0361(11) 0.0486(13) 0.0426(13) -0.0005(11) -0.0104(10) -0.0025(10)
N6 0.0377(13) 0.0351(14) 0.0329(12) -0.0017(11) -0.0046(11) -0.0093(11)
N7 0.0320(12) 0.0364(14) 0.0350(13) -0.0105(11) 0.0008(11) -0.0047(10)
O1 0.0408(13) 0.0321(14) 0.0439(13) 0.0018(11) 0.0069(11) 0.0025(11)
O3 0.082(2) 0.0496(14) 0.124(2) -0.0354(14) -0.0043(19) -0.0056(16)
O4 0.119(2) 0.0509(15) 0.0780(17) -0.0192(13) -0.0391(17) -0.0006(17)
O6 0.0726(17) 0.0473(16) 0.0719(19) 0.0191(15) -0.0208(16) -0.0067(13)
O7 0.0357(12) 0.0533(16) 0.0670(18) -0.0058(15) -0.0003(13) -0.0034(12)
C1 0.0276(13) 0.0317(14) 0.0320(14) -0.0072(12) -0.0068(12) -0.0075(12)
C2 0.0317(13) 0.0288(14) 0.0376(14) -0.0073(12) 0.0000(12) -0.0047(12)
C3 0.0288(16) 0.0249(17) 0.0391(17) -0.0055(14) -0.0040(14) -0.0009(14)
C17 0.046(2) 0.047(2) 0.051(3) 0.003(2) -0.0036(19) 0.0081(19)
C20 0.0423(15) 0.0408(14) 0.0516(18) -0.0122(14) 0.0031(14) -0.0108(12)
C21 0.0373(12) 0.0593(16) 0.0488(14) -0.0196(14) -0.0044(12) -0.0146(13)
C22 0.0385(15) 0.076(2) 0.0522(16) -0.0123(18) -0.0025(14) -0.0112(16)
C23 0.0449(16) 0.083(2) 0.0575(18) -0.0073(19) -0.0091(14) -0.0117(17)
C24 0.0408(13) 0.0830(19) 0.0656(16) -0.0226(16) -0.0144(13) -0.0106(15)
C25 0.0474(17) 0.108(2) 0.0624(17) -0.027(2) -0.0072(16) 0.0067(19)
C26 0.0488(16) 0.102(2) 0.0522(18) -0.0228(19) -0.0057(15) 0.0044(19)
O2 0.0451(13) 0.087(2) 0.0794(18) -0.0198(17) -0.0198(13) -0.0064(15)
C27 0.051(2) 0.125(4) 0.097(3) -0.060(3) -0.024(2) 0.017(3)
C31 0.0460(16) 0.0373(13) 0.0637(16) -0.0143(12) 0.0081(15) -0.0109(13)
C32 0.0475(18) 0.0489(15) 0.0730(17) -0.0239(14) 0.0061(17) -0.0106(16)
C33 0.0496(19) 0.0521(16) 0.0876(18) -0.0317(15) 0.0048(17) -0.0110(16)
C34 0.0588(18) 0.0438(14) 0.1002(17) -0.0269(12) 0.0011(17) -0.0089(15)
C35 0.064(2) 0.0409(16) 0.0858(18) -0.0141(15) 0.0010(19) -0.0043(17)
C36 0.0551(19) 0.0358(15) 0.0724(18) -0.0117(14) 0.0049(17) -0.0085(16)
C37 0.103(4) 0.072(3) 0.152(4) -0.062(2) 0.003(4) -0.017(3)
C40 0.0365(14) 0.0482(15) 0.0452(17) 0.0024(14) -0.0113(13) -0.0113(12)
C41 0.0509(15) 0.0419(13) 0.0457(14) -0.0001(11) -0.0202(13) -0.0151(12)
C42 0.0613(18) 0.0405(15) 0.0487(16) -0.0038(13) -0.0273(15) -0.0109(15)
C43 0.0749(19) 0.0419(15) 0.0594(16) -0.0055(14) -0.0331(16) -0.0107(16)
C44 0.0904(19) 0.0462(14) 0.0650(15) -0.0118(12) -0.0328(16) -0.0092(16)
C45 0.084(2) 0.0524(16) 0.0561(17) -0.0095(14) -0.0278(17) -0.0126(17)
C46 0.0673(19) 0.0497(16) 0.0474(15) -0.0011(14) -0.0233(16) -0.0122(17)
C47 0.151(5) 0.067(3) 0.089(3) -0.033(2) -0.039(3) -0.007(3)
C60 0.0347(14) 0.0375(16) 0.0332(15) -0.0054(13) 0.0001(13) -0.0100(12)
C61 0.0406(13) 0.0352(14) 0.0348(14) -0.0046(12) -0.0109(12) -0.0099(11)
C62 0.0421(14) 0.0370(16) 0.0424(17) -0.0002(14) -0.0098(14) -0.0066(14)
C63 0.0466(15) 0.0398(17) 0.0508(18) 0.0010(15) -0.0139(15) -0.0067(14)
C64 0.0552(15) 0.0407(15) 0.0525(17) 0.0076(14) -0.0180(14) -0.0109(13)
C65 0.0523(15) 0.0425(17) 0.0485(19) 0.0031(15) -0.0070(16) -0.0148(14)
C66 0.0441(15) 0.0399(17) 0.0423(18) 0.0005(14) -0.0074(14) -0.0098(14)
C67 0.098(3) 0.060(3) 0.116(4) 0.040(3) -0.017(4) -0.021(2)
C71 0.0338(12) 0.0372(13) 0.0336(14) -0.0134(13) -0.0020(12) -0.0049(11)
C72 0.0399(14) 0.0374(16) 0.0524(19) -0.0092(16) -0.0019(15) -0.0085(12)
C73 0.0390(14) 0.0438(15) 0.062(2) -0.0085(17) 0.0001(16) -0.0116(13)
C74 0.0352(13) 0.0427(15) 0.0507(17) -0.0107(14) -0.0004(14) -0.0028(12)
C75 0.0399(14) 0.0363(16) 0.0442(18) -0.0088(15) -0.0026(15) -0.0027(12)
C76 0.0382(14) 0.0360(14) 0.0393(17) -0.0100(14) -0.0018(14) -0.0081(13)
C77 0.046(2) 0.055(2) 0.081(3) -0.003(2) -0.008(2) 0.002(2)
C51 0.0415(10) 0.0428(11) 0.0506(11) -0.0065(11) -0.0140(9) -0.0024(10)
C52 0.0428(11) 0.0412(11) 0.0523(12) -0.0113(11) -0.0177(10) -0.0026(10)
C53 0.0426(11) 0.0392(12) 0.0543(12) -0.0137(11) -0.0173(11) -0.0022(10)
C54 0.0417(10) 0.0411(11) 0.0532(12) -0.0127(11) -0.0184(10) -0.0026(10)
C55 0.0437(11) 0.0407(12) 0.0551(13) -0.0125(12) -0.0174(11) -0.0033(11)
C56 0.0445(11) 0.0415(13) 0.0571(13) -0.0096(11) -0.0172(11) -0.0026(11)
O5 0.0437(12) 0.0476(15) 0.0569(16) -0.0110(14) -0.0224(12) 0.0001(12)
C57 0.0432(16) 0.050(2) 0.062(3) -0.001(2) -0.0244(18) 0.0010(15)
C51A 0.0415(10) 0.0428(11) 0.0506(11) -0.0065(11) -0.0140(9) -0.0024(10)
C52A 0.0428(11) 0.0412(11) 0.0523(12) -0.0113(11) -0.0177(10) -0.0026(10)
C53A 0.0426(11) 0.0392(12) 0.0543(12) -0.0137(11) -0.0173(11) -0.0022(10)
C54A 0.0417(10) 0.0411(11) 0.0532(12) -0.0127(11) -0.0184(10) -0.0026(10)
C55A 0.0437(11) 0.0407(12) 0.0551(13) -0.0125(12) -0.0174(11) -0.0033(11)
C56A 0.0445(11) 0.0415(13) 0.0571(13) -0.0096(11) -0.0172(11) -0.0026(11)
O5A 0.0437(12) 0.0476(15) 0.0569(16) -0.0110(14) -0.0224(12) 0.0001(12)
C57A 0.0432(16) 0.050(2) 0.062(3) -0.001(2) -0.0244(18) 0.0010(15)
Cl1 0.366(8) 0.210(5) 0.167(4) -0.017(4) 0.018(4) -0.118(5)
Cl2 0.231(7) 0.288(4) 0.244(6) -0.111(4) -0.049(5) 0.049(5)
C1S 0.097(10) 0.228(5) 0.342(7) 0.083(15) -0.078(7) -0.029(12)
Cl3 0.147(3) 0.356(3) 0.269(2) -0.193(2) 0.012(2) -0.094(3)
Cl4 0.209(4) 0.417(5) 0.247(2) -0.173(2) -0.019(2) -0.110(4)
C2S 0.141(8) 0.315(6) 0.266(4) -0.169(3) -0.015(4) -0.069(8)
Cl3A 0.147(3) 0.356(3) 0.269(2) -0.193(2) 0.012(2) -0.094(3)
Cl4A 0.209(4) 0.417(5) 0.247(2) -0.173(2) -0.019(2) -0.110(4)
C2SA 0.141(8) 0.315(6) 0.266(4) -0.169(3) -0.015(4) -0.069(8)

loop_
_atom_type_symbol
_atom_type_description
_atom_type_scat_dispersion_real
_atom_type_scat_dispersion_imag
_atom_type_scat_source
C C 0.0033 0.0016 'International Tables Vol C Tables 4.2.6.8 and 6.1.1.4'
H H 0.0000 0.0000 'International Tables Vol C Tables 4.2.6.8 and 6.1.1.4'
N N 0.0061 0.0033 'International Tables Vol C Tables 4.2.6.8 and 6.1.1.4'
O O 0.0106 0.0060 'International Tables Vol C Tables 4.2.6.8 and 6.1.1.4'
Mo Mo -1.6832 0.6857 'International Tables Vol C Tables 4.2.6.8 and 6.1.1.4'
Cl Cl 0.1484 0.1585 'International Tables Vol C Tables 4.2.6.8 and 6.1.1.4'

loop_
_geom_angle_atom_site_label_1
_geom_angle_atom_site_label_2
_geom_angle_atom_site_label_3
_geom_angle
_geom_angle_site_symmetry_1
_geom_angle_site_symmetry_3
_geom_angle_publ_flag
Mo2 Mo1 N1 100.34(8) . . ?
Mo2 Mo1 N2 92.24(9) . . ?
N1 Mo1 N2 89.34(14) . . ?
Mo2 Mo1 N6 93.51(9) . . ?
N1 Mo1 N6 166.15(12) . . ?
N2 Mo1 N6 90.45(14) . . ?
Mo2 Mo1 N4 91.07(9) . . ?
N1 Mo1 N4 86.99(14) . . ?
N2 Mo1 N4 175.45(13) . . ?
N6 Mo1 N4 92.46(14) . . ?
O1 Mo2 Mo1 99.79(8) . . ?
O1 Mo2 N3 89.02(14) . . ?
Mo1 Mo2 N3 93.09(10) . . ?
O1 Mo2 N7 168.48(11) . . ?
Mo1 Mo2 N7 91.70(8) . . ?
N3 Mo2 N7 91.07(14) . . ?
O1 Mo2 N5 87.76(14) . . ?
Mo1 Mo2 N5 94.28(10) . . ?
N3 Mo2 N5 172.36(13) . . ?
N7 Mo2 N5 90.70(14) . . ?
C1 N1 C17 115.2(3) . . ?
C1 N1 Mo1 137.7(2) . . ?
C17 N1 Mo1 107.0(2) . . ?
C20 N2 C21 117.7(4) . . ?
C20 N2 Mo1 117.7(3) . . ?
C21 N2 Mo1 124.6(3) . . ?
C20 N3 C31 118.1(5) . . ?
C20 N3 Mo2 117.8(3) . . ?
C31 N3 Mo2 123.9(3) . . ?
C40 N4 C41 117.9(4) . . ?
C40 N4 Mo1 117.5(3) . . ?
C41 N4 Mo1 123.4(3) . . ?
C40 N5 C51A 131.7(6) . . ?
C40 N5 C51 107.9(5) . . ?
C51A N5 C51 24.2(5) . . ?
C40 N5 Mo2 115.4(3) . . ?
C51A N5 Mo2 112.9(5) . . ?
C51 N5 Mo2 136.6(4) . . ?
C60 N6 C61 118.1(3) . . ?
C60 N6 Mo1 116.5(2) . . ?
C61 N6 Mo1 125.1(2) . . ?
C60 N7 C71 118.0(3) . . ?
C60 N7 Mo2 119.4(2) . . ?
C71 N7 Mo2 120.6(2) . . ?
C2 O1 Mo2 139.3(2) . . ?
C37 O3 C34 118.4(5) . . ?
C44 O4 C47 116.5(4) . . ?
C64 O6 C67 117.8(4) . . ?
C74 O7 C77 116.6(4) . . ?
N1 C1 C3 123.2(3) . 2_675 ?
N1 C1 C2 119.8(3) . . ?
C3 C1 C2 117.0(3) 2_675 . ?
O1 C2 C3 118.9(3) . . ?
O1 C2 C1 122.3(3) . . ?
C3 C2 C1 118.8(3) . . ?
C2 C3 C1 124.2(3) . 2_675 ?
C2 C3 H3A 117.9 . . ?
C1 C3 H3A 117.9 2_675 . ?
N1 C17 H17A 109.5 . . ?
N1 C17 H17B 109.5 . . ?
H17A C17 H17B 109.5 . . ?
N1 C17 H17C 109.5 . . ?
H17A C17 H17C 109.5 . . ?
H17B C17 H17C 109.5 . . ?
N2 C20 N3 119.2(5) . . ?
N2 C20 H20A 120.4 . . ?
N3 C20 H20A 120.4 . . ?
C26 C21 C22 117.3(4) . . ?
C26 C21 N2 121.9(4) . . ?
C22 C21 N2 120.8(4) . . ?
C21 C22 C23 121.4(4) . . ?
C21 C22 H22A 119.3 . . ?
C23 C22 H22A 119.3 . . ?
C24 C23 C22 119.9(5) . . ?
C24 C23 H23A 120.1 . . ?
C22 C23 H23A 120.1 . . ?
C25 C24 C23 119.6(4) . . ?
C25 C24 O2 123.8(4) . . ?
C23 C24 O2 116.5(4) . . ?
C24 C25 C26 119.5(5) . . ?
C24 C25 H25A 120.3 . . ?
C26 C25 H25A 120.3 . . ?
C21 C26 C25 122.1(5) . . ?
C21 C26 H26A 118.9 . . ?
C25 C26 H26A 118.9 . . ?
C24 O2 C27 118.0(4) . . ?
O2 C27 H27A 109.5 . . ?
O2 C27 H27B 109.5 . . ?
H27A C27 H27B 109.5 . . ?
O2 C27 H27C 109.5 . . ?
H27A C27 H27C 109.5 . . ?
H27B C27 H27C 109.5 . . ?
C32 C31 C36 118.9(4) . . ?
C32 C31 N3 123.9(4) . . ?
C36 C31 N3 117.1(5) . . ?
C31 C32 C33 121.4(5) . . ?
C31 C32 H32A 119.3 . . ?
C33 C32 H32A 119.3 . . ?
C34 C33 C32 120.3(6) . . ?
C34 C33 H33A 119.8 . . ?
C32 C33 H33A 119.8 . . ?
C33 C34 O3 122.9(6) . . ?
C33 C34 C35 119.5(5) . . ?
O3 C34 C35 117.6(5) . . ?
C36 C35 C34 120.3(5) . . ?
C36 C35 H35A 119.9 . . ?
C34 C35 H35A 119.9 . . ?
C35 C36 C31 119.6(6) . . ?
C35 C36 H36A 120.2 . . ?
C31 C36 H36A 120.2 . . ?
O3 C37 H37A 109.5 . . ?
O3 C37 H37B 109.5 . . ?
H37A C37 H37B 109.5 . . ?
O3 C37 H37C 109.5 . . ?
H37A C37 H37C 109.5 . . ?
H37B C37 H37C 109.5 . . ?
N4 C40 N5 121.7(5) . . ?
N4 C40 H40A 119.1 . . ?
N5 C40 H40A 119.1 . . ?
C42 C41 C46 118.5(4) . . ?
C42 C41 N4 119.7(4) . . ?
C46 C41 N4 121.8(4) . . ?
C43 C42 C41 120.7(5) . . ?
C43 C42 H42A 119.6 . . ?
C41 C42 H42A 119.6 . . ?
C42 C43 C44 119.6(4) . . ?
C42 C43 H43A 120.2 . . ?
C44 C43 H43A 120.2 . . ?
C45 C44 O4 124.5(5) . . ?
C45 C44 C43 120.7(5) . . ?
O4 C44 C43 114.9(4) . . ?
C46 C45 C44 118.9(5) . . ?
C46 C45 H45A 120.5 . . ?
C44 C45 H45A 120.5 . . ?
C45 C46 C41 121.5(4) . . ?
C45 C46 H46A 119.2 . . ?
C41 C46 H46A 119.2 . . ?
O4 C47 H47A 109.5 . . ?
O4 C47 H47B 109.5 . . ?
H47A C47 H47B 109.5 . . ?
O4 C47 H47C 109.5 . . ?
H47A C47 H47C 109.5 . . ?
H47B C47 H47C 109.5 . . ?
N7 C60 N6 118.8(3) . . ?
N7 C60 H60A 120.6 . . ?
N6 C60 H60A 120.6 . . ?
C66 C61 C62 117.4(4) . . ?
C66 C61 N6 123.9(3) . . ?
C62 C61 N6 118.7(3) . . ?
C63 C62 C61 121.7(4) . . ?
C63 C62 H62A 119.1 . . ?
C61 C62 H62A 119.1 . . ?
C62 C63 C64 120.8(4) . . ?
C62 C63 H63A 119.6 . . ?
C64 C63 H63A 119.6 . . ?
O6 C64 C65 124.2(4) . . ?
O6 C64 C63 117.7(4) . . ?
C65 C64 C63 118.1(4) . . ?
C64 C65 C66 120.7(4) . . ?
C64 C65 H65A 119.7 . . ?
C66 C65 H65A 119.7 . . ?
C61 C66 C65 121.3(4) . . ?
C61 C66 H66A 119.4 . . ?
C65 C66 H66A 119.4 . . ?
O6 C67 H67A 109.5 . . ?
O6 C67 H67B 109.5 . . ?
H67A C67 H67B 109.5 . . ?
O6 C67 H67C 109.5 . . ?
H67A C67 H67C 109.5 . . ?
H67B C67 H67C 109.5 . . ?
C76 C71 C72 118.6(4) . . ?
C76 C71 N7 120.5(4) . . ?
C72 C71 N7 120.4(4) . . ?
C73 C72 C71 120.4(4) . . ?
C73 C72 H72A 119.8 . . ?
C71 C72 H72A 119.8 . . ?
C74 C73 C72 120.4(4) . . ?
C74 C73 H73A 119.8 . . ?
C72 C73 H73A 119.8 . . ?
O7 C74 C73 115.5(4) . . ?
O7 C74 C75 124.9(4) . . ?
C73 C74 C75 119.6(4) . . ?
C76 C75 C74 119.7(4) . . ?
C76 C75 H75A 120.1 . . ?
C74 C75 H75A 120.1 . . ?
C71 C76 C75 121.0(4) . . ?
C71 C76 H76A 119.5 . . ?
C75 C76 H76A 119.5 . . ?
O7 C77 H77A 109.5 . . ?
O7 C77 H77B 109.5 . . ?
H77A C77 H77B 109.5 . . ?
O7 C77 H77C 109.5 . . ?
H77A C77 H77C 109.5 . . ?
H77B C77 H77C 109.5 . . ?
C56 C51 C52 113.5(7) . . ?
C56 C51 N5 132.6(6) . . ?
C52 C51 N5 113.8(7) . . ?
C51 C52 C53 122.8(8) . . ?
C51 C52 H52A 118.6 . . ?
C53 C52 H52A 118.6 . . ?
C54 C53 C52 118.0(7) . . ?
C54 C53 H53A 121.0 . . ?
C52 C53 H53A 121.0 . . ?
C55 C54 O5 116.1(7) . . ?
C55 C54 C53 119.9(6) . . ?
O5 C54 C53 123.9(6) . . ?
C54 C55 C56 118.2(5) . . ?
C54 C55 H55A 120.9 . . ?
C56 C55 H55A 120.9 . . ?
C51 C56 C55 126.3(4) . . ?
C51 C56 H56A 116.8 . . ?
C55 C56 H56A 116.8 . . ?
C54 O5 C57 119.6(7) . . ?
C56A C51A C52A 117.8(9) . . ?
C56A C51A N5 118.7(8) . . ?
C52A C51A N5 123.5(9) . . ?
C51A C52A C53A 120.0(9) . . ?
C51A C52A H52B 120.0 . . ?
C53A C52A H52B 120.0 . . ?
C54A C53A C52A 123.1(9) . . ?
C54A C53A H53B 118.4 . . ?
C52A C53A H53B 118.4 . . ?
C53A C54A O5A 119.7(8) . . ?
C53A C54A C55A 117.6(8) . . ?
O5A C54A C55A 122.7(9) . . ?
C54A C55A C56A 119.4(9) . . ?
C54A C55A H55B 120.3 . . ?
C56A C55A H55B 120.3 . . ?
C51A C56A C55A 121.9(9) . . ?
C51A C56A H56B 119.1 . . ?
C55A C56A H56B 119.1 . . ?
C54A O5A C57A 116.0(7) . . ?
O5A C57A H57D 109.5 . . ?
O5A C57A H57E 109.5 . . ?
H57D C57A H57E 109.5 . . ?
O5A C57A H57F 109.5 . . ?
H57D C57A H57F 109.5 . . ?
H57E C57A H57F 109.5 . . ?
Cl2 C1S Cl1 106.7(10) . . ?
Cl2 C1S H1SA 110.4 . . ?
Cl1 C1S H1SA 110.4 . . ?
Cl2 C1S H1SB 110.4 . . ?
Cl1 C1S H1SB 110.4 . . ?
H1SA C1S H1SB 108.6 . . ?
Cl4 C2S Cl3 108.9(10) . . ?
Cl4 C2S H2SA 109.9 . . ?
Cl3 C2S H2SA 109.9 . . ?
Cl4 C2S H2SB 109.9 . . ?
Cl3 C2S H2SB 109.9 . . ?
H2SA C2S H2SB 108.3 . . ?
Cl4A C2SA Cl3A 104.4(8) . . ?
Cl4A C2SA H2SC 110.9 . . ?
Cl3A C2SA H2SC 110.9 . . ?
Cl4A C2SA H2SD 110.9 . . ?
Cl3A C2SA H2SD 110.9 . . ?
H2SC C2SA H2SD 108.9 . . ?

loop_
_geom_bond_atom_site_label_1
_geom_bond_atom_site_label_2
_geom_bond_distance
_geom_bond_site_symmetry_2
_geom_bond_publ_flag
Mo1 Mo2 2.0902(7) . ?
Mo1 N1 2.108(3) . ?
Mo1 N2 2.154(4) . ?
Mo1 N6 2.161(3) . ?
Mo1 N4 2.175(4) . ?
Mo2 O1 2.069(3) . ?
Mo2 N3 2.135(4) . ?
Mo2 N7 2.139(3) . ?
Mo2 N5 2.151(4) . ?
N1 C1 1.331(5) . ?
N1 C17 1.496(5) . ?
N2 C20 1.327(6) . ?
N2 C21 1.421(5) . ?
N3 C20 1.328(6) . ?
N3 C31 1.412(6) . ?
N4 C40 1.305(5) . ?
N4 C41 1.432(6) . ?
N5 C40 1.319(6) . ?
N5 C51A 1.425(10) . ?
N5 C51 1.477(9) . ?
N6 C60 1.331(5) . ?
N6 C61 1.429(5) . ?
N7 C60 1.326(5) . ?
N7 C71 1.425(5) . ?
O1 C2 1.311(5) . ?
O3 C37 1.361(9) . ?
O3 C34 1.380(6) . ?
O4 C44 1.381(6) . ?
O4 C47 1.425(8) . ?
O6 C64 1.373(5) . ?
O6 C67 1.395(8) . ?
O7 C74 1.367(5) . ?
O7 C77 1.437(6) . ?
C1 C3 1.403(5) 2_675 ?
C1 C2 1.457(5) . ?
C2 C3 1.389(5) . ?
C3 C1 1.403(5) 2_675 ?
C3 H3A 0.9400 . ?
C17 H17A 0.9700 . ?
C17 H17B 0.9700 . ?
C17 H17C 0.9700 . ?
C20 H20A 0.9400 . ?
C21 C26 1.351(6) . ?
C21 C22 1.370(6) . ?
C22 C23 1.385(6) . ?
C22 H22A 0.9400 . ?
C23 C24 1.372(6) . ?
C23 H23A 0.9400 . ?
C24 C25 1.344(7) . ?
C24 O2 1.374(5) . ?
C25 C26 1.403(7) . ?
C25 H25A 0.9400 . ?
C26 H26A 0.9400 . ?
O2 C27 1.401(6) . ?
C27 H27A 0.9700 . ?
C27 H27B 0.9700 . ?
C27 H27C 0.9700 . ?
C31 C32 1.367(8) . ?
C31 C36 1.408(7) . ?
C32 C33 1.376(7) . ?
C32 H32A 0.9400 . ?
C33 C34 1.373(8) . ?
C33 H33A 0.9400 . ?
C34 C35 1.391(9) . ?
C35 C36 1.386(7) . ?
C35 H35A 0.9400 . ?
C36 H36A 0.9400 . ?
C37 H37A 0.9700 . ?
C37 H37B 0.9700 . ?
C37 H37C 0.9700 . ?
C40 H40A 0.9400 . ?
C41 C42 1.386(6) . ?
C41 C46 1.390(7) . ?
C42 C43 1.373(7) . ?
C42 H42A 0.9400 . ?
C43 C44 1.387(8) . ?
C43 H43A 0.9400 . ?
C44 C45 1.380(7) . ?
C45 C46 1.373(7) . ?
C45 H45A 0.9400 . ?
C46 H46A 0.9400 . ?
C47 H47A 0.9700 . ?
C47 H47B 0.9700 . ?
C47 H47C 0.9700 . ?
C60 H60A 0.9400 . ?
C61 C66 1.376(6) . ?
C61 C62 1.383(5) . ?
C62 C63 1.372(6) . ?
C62 H62A 0.9400 . ?
C63 C64 1.380(6) . ?
C63 H63A 0.9400 . ?
C64 C65 1.378(6) . ?
C65 C66 1.388(6) . ?
C65 H65A 0.9400 . ?
C66 H66A 0.9400 . ?
C67 H67A 0.9700 . ?
C67 H67B 0.9700 . ?
C67 H67C 0.9700 . ?
C71 C76 1.374(6) . ?
C71 C72 1.398(6) . ?
C72 C73 1.383(6) . ?
C72 H72A 0.9400 . ?
C73 C74 1.376(6) . ?
C73 H73A 0.9400 . ?
C74 C75 1.389(7) . ?
C75 C76 1.390(6) . ?
C75 H75A 0.9400 . ?
C76 H76A 0.9400 . ?
C77 H77A 0.9700 . ?
C77 H77B 0.9700 . ?
C77 H77C 0.9700 . ?
C51 C56 1.332(9) . ?
C51 C52 1.362(10) . ?
C52 C53 1.414(9) . ?
C52 H52A 0.9400 . ?
C53 C54 1.384(11) . ?
C53 H53A 0.9400 . ?
C54 C55 1.325(8) . ?
C54 O5 1.375(8) . ?
C55 C56 1.375(2) . ?
C55 H55A 0.9400 . ?
C56 H56A 0.9400 . ?
O5 C57 1.393(9) . ?
C57 H57A 0.9700 . ?
C57 H57B 0.9700 . ?
C57 H57C 0.9700 . ?
C51A C56A 1.341(14) . ?
C51A C52A 1.375(13) . ?
C52A C53A 1.387(12) . ?
C52A H52B 0.9400 . ?
C53A C54A 1.329(13) . ?
C53A H53B 0.9400 . ?
C54A O5A 1.370(10) . ?
C54A C55A 1.385(13) . ?
C55A C56A 1.411(12) . ?
C55A H55B 0.9400 . ?
C56A H56B 0.9400 . ?
O5A C57A 1.420(11) . ?
C57A H57D 0.9700 . ?
C57A H57E 0.9700 . ?
C57A H57F 0.9700 . ?
Cl1 C1S 1.798(14) . ?
Cl2 C1S 1.712(13) . ?
C1S H1SA 0.9800 . ?
C1S H1SB 0.9800 . ?
Cl3 C2S 1.777(15) . ?
Cl4 C2S 1.769(14) . ?
C2S H2SA 0.9800 . ?
C2S H2SB 0.9800 . ?
Cl3A C2SA 1.766(14) . ?
Cl4A C2SA 1.754(14) . ?
C2SA H2SC 0.9800 . ?
C2SA H2SD 0.9800 . ?
